data_2101769
loop_
_publ_author_name
'Marsh, R. E.'

_publ_section_title
;
 The perils of <i>Cc</i> revisited
;
_journal_issue 2
_journal_name_full 'Acta Crystallographica Section B'
_journal_page_first 317
_journal_page_last 322
_journal_paper_doi 10.1107/S010876819601381X
_journal_volume 53
_journal_year 1997
_chemical_formula_moiety 'C14 H18 N4 O4 Ni, 2(Cl O4)'
_chemical_formula_sum 'C14 H18 Cl2 N4 Ni O12'
_space_group_IT_number 15
_symmetry_cell_setting monoclinic
_symmetry_space_group_name_Hall '-C 2yc'
_symmetry_space_group_name_H-M 'C 1 2/c 1'
_audit_creation_method CSD-QUEST3D-V5
_cell_angle_alpha 90
_cell_angle_beta 103.749(4)
_cell_angle_gamma 90
_cell_formula_units_Z 4
_cell_length_a 24.4019(6)
_cell_length_b 11.9871(5)
_cell_length_c 7.4982(3)
_cell_volume 2130.44(14)
_cod_data_source_file an0533.cif
_cod_data_source_block CSD_CIF_MIF_KOWDAB01
_cod_depositor_comments
;

  Added moiety chemical formula from Marsh (1997) paper. The summary
  chemical formula is calculated from moiety formula using 'AdHocParser'
  (svn://www.crystallography.net/cod-tools/trunk/Formulae/AdHocParser.yp,
  revision 1441.)

  Removing 11 atoms which were symmetric equivalents of the atoms from
  the asymmetric unit.

  Andrius Merkys
  2013-11-06
;
_cod_original_sg_symbol_H-M 'C 2/c'
_cod_database_code 2101769

loop_
_symmetry_equiv_pos_as_xyz
x,y,z
-x,y,1/2-z
1/2+x,1/2+y,z
1/2-x,1/2+y,1/2-z
-x,-y,-z
x,-y,-1/2+z
-1/2-x,-1/2-y,-z
-1/2+x,-1/2-y,-1/2+z

loop_
_atom_site_label
_atom_site_fract_x
_atom_site_fract_y
_atom_site_fract_z
_atom_site_type_symbol
Ni1 .0 -.1552 .25 Ni
O1 -.0270 -.1509 -.0380 O
N1 -.0539 -.2766 .2648 N
C1 -.0242 -.3856 .3022 C
C2 -.1066 -.2692 .2494 C
C3 -.1980 -.1685 .1634 C
C4 -.2312 -.0764 .1126 C
C5 -.2046 .0250 .1068 C
C6 -.1469 .0307 .1562 C
N2 -.1146 -.0606 .2094 N
O2 -.0588 -.0419 .2658 O
C7 -.1390 -.1640 .2090 C
Cl1 .1392 .3462 .2956 Cl
O3 .1544 .2920 .1568 O
O4 .1487 .4576 .2759 O
O5 .0832 .3228 .2988 O
O6 .1756 .3118 .4562 O

loop_
_atom_type_symbol
C
Cl
N
Ni
O
